data_7206754
loop_
_publ_author_name
'Constable, Edwin C.'
'Zhang, Guoqi'
'Housecroft, Catherine E.'
'Zampese, Jennifer A.'

_publ_section_title
;
 Zinc(ii) coordination polymers, metallohexacycles and
 metallocapsules---do we understand self-assembly in metallosupramolecular
 chemistry: algorithms or serendipity?
;
_journal_issue 22
_journal_name_full CrystEngComm
_journal_page_first 6864
_journal_paper_doi 10.1039/c1ce05884c
_journal_volume 13
_journal_year 2011
_chemical_formula_moiety 'C20 H13 Cl3 N4 Zn'
_chemical_formula_sum 'C20 H13 Cl3 N4 Zn'
_chemical_formula_weight 481.08
_chemical_name_systematic
;
?
;
_space_group_IT_number 61
_symmetry_cell_setting orthorhombic
_symmetry_space_group_name_Hall '-P 2ac 2ab'
_symmetry_space_group_name_H-M 'P b c a'
_atom_sites_solution_hydrogens geom
_atom_sites_solution_primary direct
_atom_sites_solution_secondary difmap
_audit_creation_method SHELXL-97
_cell_angle_alpha 90.00
_cell_angle_beta 90.00
_cell_angle_gamma 90.00
_cell_formula_units_Z 8
_cell_length_a 17.353(3)
_cell_length_b 10.3148(16)
_cell_length_c 20.974(4)
_cell_measurement_reflns_used 1999
_cell_measurement_temperature 173(2)
_cell_measurement_theta_max 67.27
_cell_measurement_theta_min 4.95
_cell_volume 3754.2(11)
_computing_cell_refinement 'Stoe IPDS'
_computing_data_collection 'Stoe IPDS'
_computing_data_reduction 'Stoe IPDS'
_computing_molecular_graphics 'Bruker SHELXTL'
_computing_publication_material 'Bruker SHELXTL'
_computing_structure_refinement 'SHELXL-97 (Sheldrick, 1997)'
_computing_structure_solution 'SHELXS-97 (Sheldrick, 1990)'
_diffrn_ambient_temperature 173(2)
_diffrn_measured_fraction_theta_full 0.994
_diffrn_measured_fraction_theta_max 0.994
_diffrn_measurement_device_type 'Stoe IPDS'
_diffrn_measurement_method '\w scans'
_diffrn_radiation_monochromator graphite
_diffrn_radiation_source 'fine-focus sealed tube'
_diffrn_radiation_type MoK\a
_diffrn_radiation_wavelength 0.71073
_diffrn_reflns_av_R_equivalents 0.0601
_diffrn_reflns_av_sigmaI/netI 0.0174
_diffrn_reflns_limit_h_max 23
_diffrn_reflns_limit_h_min -23
_diffrn_reflns_limit_k_max 14
_diffrn_reflns_limit_k_min -14
_diffrn_reflns_limit_l_max 28
_diffrn_reflns_limit_l_min -28
_diffrn_reflns_number 77342
_diffrn_reflns_theta_full 29.25
_diffrn_reflns_theta_max 29.25
_diffrn_reflns_theta_min 2.27
_exptl_absorpt_coefficient_mu 1.750
_exptl_absorpt_correction_T_max 0.7211
_exptl_absorpt_correction_T_min 0.6688
_exptl_absorpt_correction_type multi-scan
_exptl_absorpt_process_details '(Blessing 1951)'
_exptl_crystal_colour colourless
_exptl_crystal_density_diffrn 1.702
_exptl_crystal_density_method 'not measured'
_exptl_crystal_description block
_exptl_crystal_F_000 1936
_exptl_crystal_size_max 0.25
_exptl_crystal_size_mid 0.25
_exptl_crystal_size_min 0.20
_refine_diff_density_max 0.906
_refine_diff_density_min -0.573
_refine_diff_density_rms 0.068
_refine_ls_extinction_method none
_refine_ls_goodness_of_fit_ref 1.134
_refine_ls_hydrogen_treatment constr
_refine_ls_matrix_type full
_refine_ls_number_parameters 253
_refine_ls_number_reflns 5068
_refine_ls_number_restraints 0
_refine_ls_restrained_S_all 1.134
_refine_ls_R_factor_all 0.0351
_refine_ls_R_factor_gt 0.0341
_refine_ls_shift/su_max 0.000
_refine_ls_shift/su_mean 0.000
_refine_ls_structure_factor_coef Fsqd
_refine_ls_weighting_details 'calc w=1/[\s^2^(Fo^2^)+(0.0286P)^2^+4.7705P] where P=(Fo^2^+2Fc^2^)/3'
_refine_ls_weighting_scheme calc
_refine_ls_wR_factor_gt 0.0823
_refine_ls_wR_factor_ref 0.0828
_reflns_number_gt 4931
_reflns_number_total 5068
_reflns_threshold_expression >2sigma(I)
_cod_data_source_file c1ce05884c.txt
_cod_data_source_block gq270
_cod_depositor_comments
;
The following automatic conversions were performed:

'_symmetry_cell_setting' value 'Orthorhombic' changed to
'orthorhombic' according to
/home/saulius/struct/CIF-dictionaries/cif_core.dic dictionary named
'cif_core.dic' version 2.4.1 from 2010-06-29.

Automatic conversion script
Id: cif_fix_values 1715 2011-07-08 13:25:40Z adriana 
;
_cod_original_cell_volume 3754.1(11)
_cod_original_sg_symbol_Hall -P2ac2ab
_cod_original_sg_symbol_H-M Pbca
_cod_database_code 7206754

loop_
_symmetry_equiv_pos_as_xyz
'x, y, z'
'-x+1/2, -y, z+1/2'
'-x, y+1/2, -z+1/2'
'x+1/2, -y+1/2, -z'
'-x, -y, -z'
'x-1/2, y, -z-1/2'
'x, -y-1/2, z-1/2'
'-x-1/2, y-1/2, z'

loop_
_atom_site_label
_atom_site_type_symbol
_atom_site_fract_x
_atom_site_fract_y
_atom_site_fract_z
_atom_site_U_iso_or_equiv
_atom_site_adp_type
_atom_site_occupancy
_atom_site_symmetry_multiplicity
_atom_site_calc_flag
_atom_site_refinement_flags
Zn1 Zn 0.086011(12) 0.36089(2) 0.328749(10) 0.01955(7) Uani 1 1 d .
Cl1 Cl 0.10929(3) 0.15150(5) 0.31715(3) 0.03245(12) Uani 1 1 d .
Cl2 Cl -0.03592(3) 0.42347(5) 0.33730(3) 0.02878(11) Uani 1 1 d .
Cl3 Cl 0.49967(3) 0.82476(6) -0.02757(2) 0.03385(12) Uani 1 1 d .
N1 N 0.13660(9) 0.44699(15) 0.25066(7) 0.0204(3) Uani 1 1 d .
N2 N 0.22715(9) 0.75233(15) 0.07961(7) 0.0202(3) Uani 1 1 d .
N3 N 0.14371(9) 1.04821(17) -0.09831(8) 0.0242(3) Uani 1 1 d .
N4 N 0.63240(10) 0.81927(18) 0.12413(10) 0.0334(4) Uani 1 1 d .
C1 C 0.21037(11) 0.41697(17) 0.23652(9) 0.0213(3) Uani 1 1 d .
H1A H 0.2329 0.3434 0.2564 0.026 Uiso 1 1 calc R
C2 C 0.25459(11) 0.48813(18) 0.19458(9) 0.0210(3) Uani 1 1 d .
H2A H 0.3068 0.4653 0.1867 0.025 Uiso 1 1 calc R
C3 C 0.22124(10) 0.59445(17) 0.16383(8) 0.0188(3) Uani 1 1 d .
C4 C 0.14333(11) 0.61984(18) 0.17478(9) 0.0230(4) Uani 1 1 d .
H4A H 0.1178 0.6872 0.1522 0.028 Uiso 1 1 calc R
C5 C 0.10371(11) 0.54561(18) 0.21893(9) 0.0227(3) Uani 1 1 d .
H5A H 0.0511 0.5652 0.2271 0.027 Uiso 1 1 calc R
C6 C 0.26707(10) 0.68149(17) 0.12213(8) 0.0188(3) Uani 1 1 d .
C7 C 0.34665(10) 0.69149(17) 0.12966(9) 0.0203(3) Uani 1 1 d .
H7A H 0.3727 0.6385 0.1598 0.024 Uiso 1 1 calc R
C8 C 0.38774(10) 0.78000(17) 0.09252(8) 0.0195(3) Uani 1 1 d .
C9 C 0.34622(11) 0.85469(18) 0.04973(9) 0.0219(3) Uani 1 1 d .
H9A H 0.3716 0.9180 0.0244 0.026 Uiso 1 1 calc R
C10 C 0.26702(10) 0.83652(17) 0.04403(8) 0.0195(3) Uani 1 1 d .
C11 C 0.10983(11) 1.01702(19) -0.04276(9) 0.0253(4) Uani 1 1 d .
H11A H 0.0578 1.0426 -0.0361 0.030 Uiso 1 1 calc R
C12 C 0.14694(11) 0.94967(19) 0.00510(9) 0.0235(4) Uani 1 1 d .
H12A H 0.1209 0.9296 0.0437 0.028 Uiso 1 1 calc R
C13 C 0.22324(10) 0.91152(18) -0.00416(8) 0.0203(3) Uani 1 1 d .
C14 C 0.25792(11) 0.9422(2) -0.06166(9) 0.0283(4) Uani 1 1 d .
H14A H 0.3096 0.9168 -0.0698 0.034 Uiso 1 1 calc R
C15 C 0.21704(11) 1.0098(2) -0.10691(10) 0.0307(4) Uani 1 1 d .
H15A H 0.2417 1.0304 -0.1461 0.037 Uiso 1 1 calc R
C16 C 0.58241(12) 0.7999(2) 0.17140(11) 0.0311(4) Uani 1 1 d .
H16A H 0.6016 0.7963 0.2138 0.037 Uiso 1 1 calc R
C17 C 0.50387(11) 0.7847(2) 0.16205(10) 0.0257(4) Uani 1 1 d .
H17A H 0.4713 0.7676 0.1975 0.031 Uiso 1 1 calc R
C18 C 0.47233(10) 0.79431(17) 0.10118(9) 0.0208(3) Uani 1 1 d .
C19 C 0.52539(11) 0.81594(18) 0.05208(10) 0.0241(4) Uani 1 1 d .
C20 C 0.60351(12) 0.8261(2) 0.06585(12) 0.0302(4) Uani 1 1 d .
H20A H 0.6382 0.8387 0.0314 0.036 Uiso 1 1 calc R

loop_
_atom_site_aniso_label
_atom_site_aniso_U_11
_atom_site_aniso_U_22
_atom_site_aniso_U_33
_atom_site_aniso_U_23
_atom_site_aniso_U_13
_atom_site_aniso_U_12
Zn1 0.01922(11) 0.01924(11) 0.02019(11) -0.00090(7) -0.00004(7) -0.00132(7)
Cl1 0.0422(3) 0.0197(2) 0.0354(3) -0.00066(18) -0.0075(2) 0.00425(19)
Cl2 0.0193(2) 0.0297(2) 0.0373(2) 0.00145(19) 0.00257(17) 0.00154(17)
Cl3 0.0351(3) 0.0405(3) 0.0259(2) -0.0023(2) 0.00752(19) -0.0054(2)
N1 0.0213(7) 0.0190(7) 0.0208(7) -0.0002(6) 0.0010(5) -0.0013(6)
N2 0.0206(7) 0.0210(7) 0.0189(7) 0.0002(6) 0.0003(5) 0.0001(6)
N3 0.0219(7) 0.0270(8) 0.0238(7) 0.0065(6) -0.0020(6) -0.0016(6)
N4 0.0213(8) 0.0290(9) 0.0498(11) 0.0004(8) 0.0009(8) -0.0004(7)
C1 0.0224(8) 0.0190(8) 0.0224(8) 0.0005(6) -0.0009(6) 0.0029(6)
C2 0.0189(7) 0.0211(8) 0.0229(8) 0.0004(6) 0.0002(6) 0.0021(6)
C3 0.0191(8) 0.0180(7) 0.0192(7) -0.0011(6) 0.0001(6) -0.0008(6)
C4 0.0206(8) 0.0212(8) 0.0271(9) 0.0033(7) -0.0004(7) 0.0024(7)
C5 0.0184(8) 0.0221(8) 0.0277(9) 0.0007(7) 0.0018(7) 0.0009(6)
C6 0.0208(8) 0.0174(7) 0.0182(7) -0.0008(6) 0.0004(6) 0.0000(6)
C7 0.0206(8) 0.0187(8) 0.0215(8) 0.0015(6) -0.0009(6) 0.0017(6)
C8 0.0185(7) 0.0200(8) 0.0200(7) -0.0014(6) 0.0023(6) 0.0001(6)
C9 0.0217(8) 0.0224(8) 0.0216(8) 0.0031(6) 0.0016(6) -0.0012(7)
C10 0.0205(8) 0.0204(8) 0.0178(7) 0.0007(6) 0.0005(6) 0.0010(6)
C11 0.0238(9) 0.0265(9) 0.0256(9) 0.0025(7) 0.0028(7) 0.0056(7)
C12 0.0234(8) 0.0257(9) 0.0213(8) 0.0017(7) 0.0040(7) 0.0022(7)
C13 0.0208(8) 0.0205(8) 0.0195(8) 0.0018(6) -0.0003(6) -0.0009(6)
C14 0.0162(8) 0.0440(12) 0.0247(9) 0.0082(8) 0.0010(7) -0.0009(8)
C15 0.0196(9) 0.0466(12) 0.0260(9) 0.0117(9) 0.0013(7) -0.0026(8)
C16 0.0239(9) 0.0304(10) 0.0388(11) 0.0032(9) -0.0047(8) 0.0001(8)
C17 0.0216(9) 0.0275(9) 0.0281(9) 0.0023(7) 0.0011(7) 0.0014(7)
C18 0.0197(8) 0.0173(7) 0.0255(8) -0.0004(6) 0.0021(6) 0.0006(6)
C19 0.0267(9) 0.0193(8) 0.0264(9) -0.0013(7) 0.0052(7) -0.0013(7)
C20 0.0230(9) 0.0224(9) 0.0451(12) -0.0022(8) 0.0095(8) -0.0021(7)

loop_
_atom_type_symbol
_atom_type_description
_atom_type_scat_dispersion_real
_atom_type_scat_dispersion_imag
_atom_type_scat_source
C C 0.0033 0.0016 'International Tables Vol C Tables 4.2.6.8 and 6.1.1.4'
H H 0.0000 0.0000 'International Tables Vol C Tables 4.2.6.8 and 6.1.1.4'
N N 0.0061 0.0033 'International Tables Vol C Tables 4.2.6.8 and 6.1.1.4'
Cl Cl 0.1484 0.1585 'International Tables Vol C Tables 4.2.6.8 and 6.1.1.4'
Zn Zn 0.2839 1.4301 'International Tables Vol C Tables 4.2.6.8 and 6.1.1.4'

loop_
_geom_angle_atom_site_label_1
_geom_angle_atom_site_label_2
_geom_angle_atom_site_label_3
_geom_angle
_geom_angle_site_symmetry_1
_geom_angle_site_symmetry_3
N3 Zn1 N1 100.82(7) 7_576 .
N3 Zn1 Cl1 116.02(5) 7_576 .
N1 Zn1 Cl1 104.83(5) . .
N3 Zn1 Cl2 105.76(5) 7_576 .
N1 Zn1 Cl2 110.19(5) . .
Cl1 Zn1 Cl2 117.86(2) . .
C5 N1 C1 117.89(16) . .
C5 N1 Zn1 122.66(13) . .
C1 N1 Zn1 118.68(12) . .
C10 N2 C6 117.14(16) . .
C11 N3 C15 117.37(17) . .
C11 N3 Zn1 122.79(13) . 7_575
C15 N3 Zn1 119.70(13) . 7_575
C20 N4 C16 116.66(18) . .
N1 C1 C2 123.07(17) . .
N1 C1 H1A 118.5 . .
C2 C1 H1A 118.5 . .
C1 C2 C3 118.80(17) . .
C1 C2 H2A 120.6 . .
C3 C2 H2A 120.6 . .
C4 C3 C2 118.18(16) . .
C4 C3 C6 120.14(16) . .
C2 C3 C6 121.65(16) . .
C5 C4 C3 119.15(17) . .
C5 C4 H4A 120.4 . .
C3 C4 H4A 120.4 . .
N1 C5 C4 122.65(17) . .
N1 C5 H5A 118.7 . .
C4 C5 H5A 118.7 . .
N2 C6 C7 123.04(16) . .
N2 C6 C3 116.32(15) . .
C7 C6 C3 120.58(16) . .
C6 C7 C8 119.42(16) . .
C6 C7 H7A 120.3 . .
C8 C7 H7A 120.3 . .
C9 C8 C7 117.37(17) . .
C9 C8 C18 122.53(16) . .
C7 C8 C18 120.07(16) . .
C8 C9 C10 119.62(17) . .
C8 C9 H9A 120.2 . .
C10 C9 H9A 120.2 . .
N2 C10 C9 123.37(17) . .
N2 C10 C13 117.01(16) . .
C9 C10 C13 119.61(16) . .
N3 C11 C12 123.16(18) . .
N3 C11 H11A 118.4 . .
C12 C11 H11A 118.4 . .
C11 C12 C13 118.92(17) . .
C11 C12 H12A 120.5 . .
C13 C12 H12A 120.5 . .
C14 C13 C12 117.99(17) . .
C14 C13 C10 119.38(17) . .
C12 C13 C10 122.60(16) . .
C15 C14 C13 119.55(18) . .
C15 C14 H14A 120.2 . .
C13 C14 H14A 120.2 . .
N3 C15 C14 123.01(18) . .
N3 C15 H15A 118.5 . .
C14 C15 H15A 118.5 . .
N4 C16 C17 123.5(2) . .
N4 C16 H16A 118.3 . .
C17 C16 H16A 118.3 . .
C16 C17 C18 120.55(19) . .
C16 C17 H17A 119.7 . .
C18 C17 H17A 119.7 . .
C17 C18 C19 115.30(17) . .
C17 C18 C8 119.55(16) . .
C19 C18 C8 125.15(17) . .
C20 C19 C18 120.06(19) . .
C20 C19 Cl3 116.60(16) . .
C18 C19 Cl3 123.29(15) . .
N4 C20 C19 123.9(2) . .
N4 C20 H20A 118.1 . .
C19 C20 H20A 118.1 . .

loop_
_geom_bond_atom_site_label_1
_geom_bond_atom_site_label_2
_geom_bond_distance
_geom_bond_site_symmetry_2
Zn1 N3 2.0547(16) 7_576
Zn1 N1 2.0596(16) .
Zn1 Cl1 2.2107(6) .
Zn1 Cl2 2.2193(6) .
Cl3 C19 1.731(2) .
N1 C5 1.343(2) .
N1 C1 1.350(2) .
N2 C10 1.338(2) .
N2 C6 1.345(2) .
N3 C11 1.344(2) .
N3 C15 1.345(3) .
N3 Zn1 2.0547(16) 7_575
N4 C20 1.323(3) .
N4 C16 1.332(3) .
C1 C2 1.379(3) .
C1 H1A 0.9500 .
C2 C3 1.398(2) .
C2 H2A 0.9500 .
C3 C4 1.396(3) .
C3 C6 1.484(2) .
C4 C5 1.384(3) .
C4 H4A 0.9500 .
C5 H5A 0.9500 .
C6 C7 1.394(2) .
C7 C8 1.396(2) .
C7 H7A 0.9500 .
C8 C9 1.385(3) .
C8 C18 1.486(2) .
C9 C10 1.392(3) .
C9 H9A 0.9500 .
C10 C13 1.482(2) .
C11 C12 1.380(3) .
C11 H11A 0.9500 .
C12 C13 1.395(3) .
C12 H12A 0.9500 .
C13 C14 1.384(3) .
C14 C15 1.375(3) .
C14 H14A 0.9500 .
C15 H15A 0.9500 .
C16 C17 1.386(3) .
C16 H16A 0.9500 .
C17 C18 1.393(3) .
C17 H17A 0.9500 .
C18 C19 1.399(3) .
C19 C20 1.390(3) .
C20 H20A 0.9500 .
